data_7116160
loop_
_publ_author_name
'Xiang-Ying Tang'
'Yong-Sheng Zhang'
'Lv He'
'Yin Wei'
'Min Shi'

_publ_section_title
;
 Intramolecular annulation of aromatic rings with N-sulfonyl
 1,2,3-triazoles: divergent synthesis of
 3-methylene-2,3-dihydrobenzofurans and 3-methylene-2,3-dihydroindoles
;
_journal_name_full Chem.Commun.
_journal_page_first 133
_journal_paper_doi 10.1039/C4cc08343A
_journal_volume 51
_journal_year 2015
_chemical_formula_sum 'C16 H15 N O3 S'
_chemical_formula_weight 301.35
_chemical_name_systematic
; 
 ? 
;
_space_group_IT_number 14
_symmetry_cell_setting monoclinic
_symmetry_space_group_name_Hall '-P 2yn'
_symmetry_space_group_name_H-M 'P 1 21/n 1'
_atom_sites_solution_hydrogens geom
_atom_sites_solution_primary direct
_atom_sites_solution_secondary difmap
_audit_creation_method SHELXL-97
_cell_angle_alpha 90.00
_cell_angle_beta 90.021(2)
_cell_angle_gamma 90.00
_cell_formula_units_Z 4
_cell_length_a 13.2128(15)
_cell_length_b 5.2286(6)
_cell_length_c 22.078(2)
_cell_measurement_reflns_used 2107
_cell_measurement_temperature 293(2)
_cell_measurement_theta_max 46.165
_cell_measurement_theta_min 6.171
_cell_volume 1525.2(3)
_computing_cell_refinement 'Bruker SMART'
_computing_data_collection 'Bruker SMART'
_computing_data_reduction 'Bruker SHELXTL'
_computing_molecular_graphics 'Bruker SHELXTL'
_computing_publication_material 'Bruker SHELXTL'
_computing_structure_refinement 'SHELXL-97 (Sheldrick, 1997)'
_computing_structure_solution 'SHELXS-97 (Sheldrick, 1990)'
_diffrn_ambient_temperature 293(2)
_diffrn_measured_fraction_theta_full 1.000
_diffrn_measured_fraction_theta_max 1.000
_diffrn_measurement_device_type 'CCD area detector'
_diffrn_measurement_method 'phi and omega scans'
_diffrn_radiation_monochromator graphite
_diffrn_radiation_source 'fine-focus sealed tube'
_diffrn_radiation_type MoK\a
_diffrn_radiation_wavelength 0.71073
_diffrn_reflns_av_R_equivalents 0.0348
_diffrn_reflns_av_sigmaI/netI 0.0390
_diffrn_reflns_limit_h_max 15
_diffrn_reflns_limit_h_min -16
_diffrn_reflns_limit_k_max 6
_diffrn_reflns_limit_k_min -6
_diffrn_reflns_limit_l_max 25
_diffrn_reflns_limit_l_min -27
_diffrn_reflns_number 8645
_diffrn_reflns_theta_full 26.00
_diffrn_reflns_theta_max 26.00
_diffrn_reflns_theta_min 1.80
_exptl_absorpt_coefficient_mu 0.221
_exptl_absorpt_correction_T_max 1.00000
_exptl_absorpt_correction_T_min 0.21707
_exptl_absorpt_correction_type empirical
_exptl_absorpt_process_details sadabs
_exptl_crystal_colour colorless
_exptl_crystal_density_diffrn 1.312
_exptl_crystal_density_method 'not measured'
_exptl_crystal_description prismatic
_exptl_crystal_F_000 632
_exptl_crystal_size_max 0.212
_exptl_crystal_size_mid 0.164
_exptl_crystal_size_min 0.078
_refine_diff_density_max 0.302
_refine_diff_density_min -0.148
_refine_diff_density_rms 0.049
_refine_ls_extinction_method none
_refine_ls_goodness_of_fit_ref 1.034
_refine_ls_hydrogen_treatment mixed
_refine_ls_matrix_type full
_refine_ls_number_parameters 195
_refine_ls_number_reflns 3006
_refine_ls_number_restraints 0
_refine_ls_restrained_S_all 1.034
_refine_ls_R_factor_all 0.0708
_refine_ls_R_factor_gt 0.0494
_refine_ls_shift/su_max 0.000
_refine_ls_shift/su_mean 0.000
_refine_ls_structure_factor_coef Fsqd
_refine_ls_weighting_details 'calc w=1/[\s^2^(Fo^2^)+(0.0765P)^2^+0.1447P] where P=(Fo^2^+2Fc^2^)/3'
_refine_ls_weighting_scheme calc
_refine_ls_wR_factor_gt 0.1274
_refine_ls_wR_factor_ref 0.1399
_reflns_number_gt 2124
_reflns_number_total 3006
_reflns_threshold_expression >2sigma(I)
_cod_data_source_file c4cc08343a2.cif
_cod_data_source_block cd213577
_cod_original_sg_symbol_H-M P2(1)/n
_cod_database_code 7116160

loop_
_symmetry_equiv_pos_as_xyz
'x, y, z'
'-x+1/2, y+1/2, -z+1/2'
'-x, -y, -z'
'x-1/2, -y-1/2, z-1/2'

loop_
_atom_site_label
_atom_site_type_symbol
_atom_site_fract_x
_atom_site_fract_y
_atom_site_fract_z
_atom_site_U_iso_or_equiv
_atom_site_adp_type
_atom_site_occupancy
_atom_site_symmetry_multiplicity
_atom_site_calc_flag
_atom_site_refinement_flags
S1 S 0.58040(4) 0.88743(10) 0.14055(3) 0.0566(2) Uani 1 1 d .
N1 N 0.50155(14) 0.6749(4) 0.11562(8) 0.0541(5) Uani 1 1 d .
O1 O 0.35158(12) 0.5825(3) 0.16977(6) 0.0600(4) Uani 1 1 d .
O2 O 0.53996(15) 1.1300(3) 0.12437(8) 0.0773(5) Uani 1 1 d .
O3 O 0.67643(12) 0.8099(4) 0.11820(8) 0.0785(5) Uani 1 1 d .
C1 C 0.39539(15) 0.7025(4) 0.11647(9) 0.0522(5) Uani 1 1 d .
H1 H 0.3778 0.8846 0.1159 0.063 Uiso 1 1 calc R
C2 C 0.34651(16) 0.5695(4) 0.06263(9) 0.0536(5) Uani 1 1 d .
C3 C 0.3668(2) 0.6237(6) 0.00589(11) 0.0817(8) Uani 1 1 d .
H3A H 0.3345 0.5348 -0.0251 0.098 Uiso 1 1 calc R
H3B H 0.4134 0.7511 -0.0034 0.098 Uiso 1 1 calc R
C4 C 0.27814(15) 0.3829(4) 0.08848(10) 0.0521(5) Uani 1 1 d .
C5 C 0.28423(16) 0.4009(4) 0.15056(10) 0.0531(5) Uani 1 1 d .
C6 C 0.22846(19) 0.2506(5) 0.18915(12) 0.0712(7) Uani 1 1 d .
H6 H 0.2335 0.2672 0.2310 0.085 Uiso 1 1 calc R
C7 C 0.1651(2) 0.0753(6) 0.16303(16) 0.0911(9) Uani 1 1 d .
H7 H 0.1255 -0.0281 0.1878 0.109 Uiso 1 1 calc R
C8 C 0.1583(2) 0.0478(6) 0.10162(17) 0.0908(9) Uani 1 1 d .
H8 H 0.1157 -0.0764 0.0855 0.109 Uiso 1 1 calc R
C9 C 0.21387(19) 0.2020(5) 0.06291(12) 0.0731(7) Uani 1 1 d .
H9 H 0.2084 0.1850 0.0211 0.088 Uiso 1 1 calc R
C10 C 0.58390(16) 0.8741(4) 0.21981(10) 0.0550(5) Uani 1 1 d .
C11 C 0.5310(2) 1.0430(6) 0.25389(13) 0.0882(9) Uani 1 1 d .
H11 H 0.4907 1.1661 0.2354 0.106 Uiso 1 1 calc R
C12 C 0.5373(3) 1.0316(7) 0.31580(15) 0.1089(11) Uani 1 1 d .
H12 H 0.5002 1.1481 0.3386 0.131 Uiso 1 1 calc R
C13 C 0.5956(2) 0.8566(7) 0.34524(13) 0.0841(8) Uani 1 1 d .
C14 C 0.6472(2) 0.6877(7) 0.31016(16) 0.0971(10) Uani 1 1 d .
H14 H 0.6870 0.5638 0.3288 0.117 Uiso 1 1 calc R
C15 C 0.6425(2) 0.6942(6) 0.24792(13) 0.0855(8) Uani 1 1 d .
H15 H 0.6790 0.5767 0.2251 0.103 Uiso 1 1 calc R
C16 C 0.6032(3) 0.8498(9) 0.41379(15) 0.1361(16) Uani 1 1 d .
H16A H 0.6598 0.7456 0.4255 0.204 Uiso 1 1 calc R
H16B H 0.5421 0.7792 0.4304 0.204 Uiso 1 1 calc R
H16C H 0.6126 1.0204 0.4289 0.204 Uiso 1 1 calc R
H1A H 0.5237(17) 0.523(4) 0.1140(10) 0.062(7) Uiso 1 1 d .

loop_
_atom_site_aniso_label
_atom_site_aniso_U_11
_atom_site_aniso_U_22
_atom_site_aniso_U_33
_atom_site_aniso_U_23
_atom_site_aniso_U_13
_atom_site_aniso_U_12
S1 0.0617(4) 0.0419(3) 0.0662(4) -0.0020(2) 0.0039(3) -0.0077(2)
N1 0.0543(11) 0.0383(10) 0.0696(12) -0.0055(9) -0.0003(8) 0.0027(8)
O1 0.0701(10) 0.0653(10) 0.0448(8) -0.0032(7) 0.0080(7) -0.0112(8)
O2 0.1143(15) 0.0394(9) 0.0783(11) 0.0077(8) 0.0003(10) -0.0056(8)
O3 0.0603(10) 0.0828(12) 0.0923(12) -0.0204(10) 0.0164(8) -0.0138(9)
C1 0.0558(13) 0.0467(11) 0.0542(13) 0.0022(10) 0.0042(9) 0.0011(10)
C2 0.0543(12) 0.0610(13) 0.0456(12) -0.0006(10) 0.0021(9) 0.0062(10)
C3 0.0783(18) 0.113(2) 0.0543(15) 0.0033(14) 0.0035(12) -0.0073(16)
C4 0.0481(12) 0.0527(13) 0.0555(13) -0.0032(10) -0.0021(9) 0.0058(9)
C5 0.0513(12) 0.0532(13) 0.0548(13) -0.0005(10) 0.0051(9) 0.0015(10)
C6 0.0730(16) 0.0709(17) 0.0698(16) 0.0099(13) 0.0087(12) -0.0061(13)
C7 0.0777(19) 0.087(2) 0.109(3) 0.0198(18) 0.0057(16) -0.0204(15)
C8 0.0731(18) 0.0751(19) 0.124(3) 0.0073(18) -0.0219(17) -0.0231(15)
C9 0.0680(16) 0.0722(17) 0.0790(17) -0.0070(14) -0.0206(13) 0.0014(13)
C10 0.0502(12) 0.0430(12) 0.0717(15) -0.0031(11) -0.0051(10) -0.0021(9)
C11 0.110(2) 0.0840(19) 0.0702(19) -0.0111(14) -0.0132(15) 0.0404(17)
C12 0.137(3) 0.117(3) 0.072(2) -0.0228(18) -0.0093(19) 0.041(2)
C13 0.0695(17) 0.113(2) 0.0701(18) 0.0018(17) -0.0176(14) -0.0190(17)
C14 0.078(2) 0.113(3) 0.101(2) 0.033(2) -0.0191(17) 0.0154(18)
C15 0.0859(19) 0.0825(19) 0.088(2) 0.0103(16) 0.0014(14) 0.0270(16)
C16 0.132(3) 0.199(5) 0.077(2) 0.011(2) -0.034(2) -0.033(3)

loop_
_atom_type_symbol
_atom_type_description
_atom_type_scat_dispersion_real
_atom_type_scat_dispersion_imag
_atom_type_scat_source
C C 0.0033 0.0016 'International Tables Vol C Tables 4.2.6.8 and 6.1.1.4'
H H 0.0000 0.0000 'International Tables Vol C Tables 4.2.6.8 and 6.1.1.4'
N N 0.0061 0.0033 'International Tables Vol C Tables 4.2.6.8 and 6.1.1.4'
O O 0.0106 0.0060 'International Tables Vol C Tables 4.2.6.8 and 6.1.1.4'
S S 0.1246 0.1234 'International Tables Vol C Tables 4.2.6.8 and 6.1.1.4'

loop_
_geom_angle_atom_site_label_1
_geom_angle_atom_site_label_2
_geom_angle_atom_site_label_3
_geom_angle
O3 S1 O2 120.18(11)
O3 S1 N1 105.12(10)
O2 S1 N1 106.56(11)
O3 S1 C10 108.19(11)
O2 S1 C10 107.24(10)
N1 S1 C10 109.19(10)
C1 N1 S1 124.41(15)
C1 N1 H1A 116.0(15)
S1 N1 H1A 115.9(16)
C5 O1 C1 107.91(15)
N1 C1 O1 111.27(17)
N1 C1 C2 111.41(17)
O1 C1 C2 105.43(17)
N1 C1 H1 109.6
O1 C1 H1 109.6
C2 C1 H1 109.6
C3 C2 C4 130.5(2)
C3 C2 C1 124.1(2)
C4 C2 C1 105.37(17)
C2 C3 H3A 120.0
C2 C3 H3B 120.0
H3A C3 H3B 120.0
C5 C4 C9 119.1(2)
C5 C4 C2 108.09(19)
C9 C4 C2 132.8(2)
O1 C5 C6 123.6(2)
O1 C5 C4 113.20(18)
C6 C5 C4 123.2(2)
C7 C6 C5 116.7(3)
C7 C6 H6 121.6
C5 C6 H6 121.6
C8 C7 C6 121.9(3)
C8 C7 H7 119.0
C6 C7 H7 119.0
C7 C8 C9 121.1(3)
C7 C8 H8 119.5
C9 C8 H8 119.5
C8 C9 C4 118.0(3)
C8 C9 H9 121.0
C4 C9 H9 121.0
C11 C10 C15 119.2(2)
C11 C10 S1 121.03(19)
C15 C10 S1 119.73(19)
C10 C11 C12 119.6(3)
C10 C11 H11 120.2
C12 C11 H11 120.2
C13 C12 C11 122.7(3)
C13 C12 H12 118.7
C11 C12 H12 118.7
C14 C13 C12 116.7(3)
C14 C13 C16 121.3(3)
C12 C13 C16 122.0(3)
C13 C14 C15 122.0(3)
C13 C14 H14 119.0
C15 C14 H14 119.0
C10 C15 C14 119.7(3)
C10 C15 H15 120.1
C14 C15 H15 120.1
C13 C16 H16A 109.5
C13 C16 H16B 109.5
H16A C16 H16B 109.5
C13 C16 H16C 109.5
H16A C16 H16C 109.5
H16B C16 H16C 109.5

loop_
_geom_bond_atom_site_label_1
_geom_bond_atom_site_label_2
_geom_bond_distance
S1 O3 1.4205(17)
S1 O2 1.4218(17)
S1 N1 1.6194(19)
S1 C10 1.752(2)
N1 C1 1.410(3)
N1 H1A 0.85(2)
O1 C5 1.369(3)
O1 C1 1.454(2)
C1 C2 1.521(3)
C1 H1 0.9800
C2 C3 1.312(3)
C2 C4 1.447(3)
C3 H3A 0.9300
C3 H3B 0.9300
C4 C5 1.376(3)
C4 C9 1.391(3)
C5 C6 1.374(3)
C6 C7 1.369(4)
C6 H6 0.9300
C7 C8 1.366(4)
C7 H7 0.9300
C8 C9 1.385(4)
C8 H8 0.9300
C9 H9 0.9300
C10 C11 1.355(3)
C10 C15 1.367(3)
C11 C12 1.371(4)
C11 H11 0.9300
C12 C13 1.361(4)
C12 H12 0.9300
C13 C14 1.359(4)
C13 C16 1.517(4)
C14 C15 1.376(4)
C14 H14 0.9300
C15 H15 0.9300
C16 H16A 0.9600
C16 H16B 0.9600
C16 H16C 0.9600

loop_
_geom_hbond_atom_site_label_D
_geom_hbond_atom_site_label_H
_geom_hbond_atom_site_label_A
_geom_hbond_distance_DH
_geom_hbond_distance_HA
_geom_hbond_distance_DA
_geom_hbond_angle_DHA
_geom_hbond_site_symmetry_A
N1 H1A O2 0.85(2) 2.08(2) 2.900(2) 163(2) 1_545

loop_
_geom_torsion_atom_site_label_1
_geom_torsion_atom_site_label_2
_geom_torsion_atom_site_label_3
_geom_torsion_atom_site_label_4
_geom_torsion
O3 S1 N1 C1 -166.64(17)
O2 S1 N1 C1 -38.1(2)
C10 S1 N1 C1 77.47(19)
S1 N1 C1 O1 -95.4(2)
S1 N1 C1 C2 147.26(16)
C5 O1 C1 N1 -121.25(19)
C5 O1 C1 C2 -0.3(2)
N1 C1 C2 C3 -58.9(3)
O1 C1 C2 C3 -179.7(2)
N1 C1 C2 C4 120.87(19)
O1 C1 C2 C4 0.0(2)
C3 C2 C4 C5 -180.0(2)
C1 C2 C4 C5 0.3(2)
C3 C2 C4 C9 0.9(4)
C1 C2 C4 C9 -178.8(2)
C1 O1 C5 C6 -179.7(2)
C1 O1 C5 C4 0.5(2)
C9 C4 C5 O1 178.7(2)
C2 C4 C5 O1 -0.5(2)
C9 C4 C5 C6 -1.0(3)
C2 C4 C5 C6 179.7(2)
O1 C5 C6 C7 -179.3(2)
C4 C5 C6 C7 0.5(4)
C5 C6 C7 C8 0.8(4)
C6 C7 C8 C9 -1.6(5)
C7 C8 C9 C4 1.1(4)
C5 C4 C9 C8 0.2(4)
C2 C4 C9 C8 179.3(2)
O3 S1 C10 C11 146.5(2)
O2 S1 C10 C11 15.5(2)
N1 S1 C10 C11 -99.6(2)
O3 S1 C10 C15 -32.1(2)
O2 S1 C10 C15 -163.1(2)
N1 S1 C10 C15 81.8(2)
C15 C10 C11 C12 0.2(5)
S1 C10 C11 C12 -178.4(3)
C10 C11 C12 C13 0.4(6)
C11 C12 C13 C14 -1.0(5)
C11 C12 C13 C16 178.8(3)
C12 C13 C14 C15 0.9(5)
C16 C13 C14 C15 -178.8(3)
C11 C10 C15 C14 -0.2(4)
S1 C10 C15 C14 178.4(2)
C13 C14 C15 C10 -0.4(5)
